data_7700474
loop_
_publ_author_name
'Chang, Chao-Wan'
'Cheng, Ming-Chuan'
'Lee, Gene-Hsiang'
'Peng, Shie-Ming'

_publ_section_title
;
 Facile synthesis of 1,5-disubstituted tetrazoles by reacting a ruthenium
 acetylide complex with trimethylsilyl azide.
;
_journal_issue 31
_journal_name_full 'Dalton transactions (Cambridge, England : 2003)'
_journal_page_first 11732
_journal_page_last 11742
_journal_paper_doi 10.1039/c9dt02363a
_journal_volume 48
_journal_year 2019
_chemical_formula_sum 'C39 H36 F6 N P3 Ru'
_chemical_formula_weight 826.67
_space_group_crystal_system triclinic
_space_group_IT_number 2
_space_group_name_Hall '-P 1'
_space_group_name_H-M_alt 'P -1'
_symmetry_space_group_name_Hall '-P 1'
_symmetry_space_group_name_H-M 'P -1'
_atom_sites_solution_hydrogens geom
_audit_creation_method SHELXL-2018/3
_audit_update_record
;
2019-05-31 deposited with the CCDC.    2019-07-08 downloaded from the CCDC.
;
_cell_angle_alpha 87.6054(7)
_cell_angle_beta 88.2701(7)
_cell_angle_gamma 87.3777(7)
_cell_formula_units_Z 4
_cell_length_a 10.8030(3)
_cell_length_b 16.6030(5)
_cell_length_c 20.3682(6)
_cell_measurement_reflns_used 19962
_cell_measurement_temperature 200(2)
_cell_measurement_theta_max 27.48
_cell_measurement_theta_min 2.31
_cell_volume 3644.81(18)
_computing_cell_refinement 'Bruker SAINT'
_computing_data_collection 'Bruker APEX3'
_computing_data_reduction 'Bruker SAINT'
_computing_molecular_graphics 'Bruker SHELXTL'
_computing_publication_material 'Bruker SHELXTL'
_computing_structure_refinement 'SHELXL-2018/3 (Sheldrick, 2018)'
_computing_structure_solution 'SHELXT (Sheldrick, 2015)'
_diffrn_ambient_temperature 200(2)
_diffrn_measured_fraction_theta_full 0.999
_diffrn_measured_fraction_theta_max 0.998
_diffrn_measurement_device_type 'Bruker D8 VENTURE'
_diffrn_measurement_method '\f and \w scans'
_diffrn_radiation_type MoK\a
_diffrn_radiation_wavelength 0.71073
_diffrn_reflns_av_unetI/netI 0.0454
_diffrn_reflns_Laue_measured_fraction_full 0.999
_diffrn_reflns_Laue_measured_fraction_max 0.998
_diffrn_reflns_limit_h_max 14
_diffrn_reflns_limit_h_min -14
_diffrn_reflns_limit_k_max 21
_diffrn_reflns_limit_k_min -21
_diffrn_reflns_limit_l_max 26
_diffrn_reflns_limit_l_min 0
_diffrn_reflns_number 16697
_diffrn_reflns_point_group_measured_fraction_full 0.999
_diffrn_reflns_point_group_measured_fraction_max 0.998
_diffrn_reflns_theta_full 25.242
_diffrn_reflns_theta_max 27.505
_diffrn_reflns_theta_min 2.206
_exptl_absorpt_coefficient_mu 0.622
_exptl_absorpt_correction_T_max 0.7455
_exptl_absorpt_correction_T_min 0.5678
_exptl_absorpt_correction_type multi-scan
_exptl_absorpt_process_details 'Bruker SADABS'
_exptl_crystal_colour colourless
_exptl_crystal_density_diffrn 1.506
_exptl_crystal_description plate
_exptl_crystal_F_000 1680
_exptl_crystal_size_max 0.330
_exptl_crystal_size_mid 0.275
_exptl_crystal_size_min 0.048
_refine_diff_density_max 1.800
_refine_diff_density_min -0.900
_refine_diff_density_rms 0.109
_refine_ls_extinction_method none
_refine_ls_goodness_of_fit_ref 1.100
_refine_ls_hydrogen_treatment constr
_refine_ls_matrix_type full
_refine_ls_number_parameters 921
_refine_ls_number_reflns 16697
_refine_ls_number_restraints 60
_refine_ls_restrained_S_all 1.121
_refine_ls_R_factor_all 0.0702
_refine_ls_R_factor_gt 0.0556
_refine_ls_shift/su_max 0.003
_refine_ls_shift/su_mean 0.000
_refine_ls_structure_factor_coef Fsqd
_refine_ls_weighting_details 'w=1/[\s^2^(Fo^2^)+(0.0313P)^2^+10.2429P] where P=(Fo^2^+2Fc^2^)/3'
_refine_ls_weighting_scheme calc
_refine_ls_wR_factor_gt 0.1174
_refine_ls_wR_factor_ref 0.1264
_reflns_Friedel_coverage 0.000
_reflns_number_gt 14399
_reflns_number_total 16697
_reflns_threshold_expression 'I > 2\s(I)'
_cod_data_source_file c9dt02363a2.cif
_cod_data_source_block ic19697_5
_cod_depositor_comments 'Adding full bibliography for 7700474--7700478.cif.'
_cod_database_code 7700474
_shelx_shelxl_version_number 2018/3
_shelx_space_group_comment
; 
The symmetry employed for this shelxl refinement is uniquely defined 
by the following loop, which should always be used as a source of 
symmetry information in preference to the above space-group names. 
They are only intended as comments. 
;
_shelx_estimated_absorpt_t_min 0.821
_shelx_estimated_absorpt_t_max 0.971

loop_
_space_group_symop_operation_xyz
'x, y, z'
'-x, -y, -z'

loop_
_atom_site_label
_atom_site_type_symbol
_atom_site_fract_x
_atom_site_fract_y
_atom_site_fract_z
_atom_site_U_iso_or_equiv
_atom_site_adp_type
_atom_site_occupancy
_atom_site_site_symmetry_order
_atom_site_calc_flag
_atom_site_refinement_flags_posn
_atom_site_refinement_flags_adp
_atom_site_refinement_flags_occupancy
_atom_site_disorder_assembly
_atom_site_disorder_group
Ru1 Ru 0.48077(3) 0.75045(2) 0.53142(2) 0.02297(9) Uani 1 1 d . . . . .
P1 P 0.52219(12) 0.65063(7) 0.60953(6) 0.0251(3) Uani 1 1 d . . . . .
P2 P 0.53626(11) 0.83458(7) 0.61151(7) 0.0256(3) Uani 1 1 d . . . . .
N1 N 0.3044(4) 0.7619(2) 0.5666(2) 0.0282(9) Uani 1 1 d . . . . .
C1 C 0.2037(5) 0.7744(3) 0.5813(3) 0.0338(11) Uani 1 1 d . . . . .
C2 C 0.0740(5) 0.7952(4) 0.5999(3) 0.0444(14) Uani 1 1 d . . . . .
H2A H 0.020111 0.780611 0.564100 0.053 Uiso 1 1 calc R U . . .
H2B H 0.063941 0.854213 0.604578 0.053 Uiso 1 1 calc R U . . .
C3 C 0.0317(5) 0.7530(4) 0.6632(3) 0.0397(12) Uani 1 1 d . . . . .
C4 C 0.0677(7) 0.6747(5) 0.6794(3) 0.0586(18) Uani 1 1 d . . . . .
H4 H 0.126984 0.646846 0.652307 0.070 Uiso 1 1 calc R U . . .
C5 C 0.0188(10) 0.6360(6) 0.7346(4) 0.083(3) Uani 1 1 d . . . . .
H5 H 0.044651 0.581658 0.745143 0.100 Uiso 1 1 calc R U . . .
C6 C -0.0673(9) 0.6752(8) 0.7750(4) 0.086(3) Uani 1 1 d . . . . .
H6 H -0.102848 0.647463 0.812124 0.103 Uiso 1 1 calc R U . . .
C7 C -0.1013(7) 0.7552(7) 0.7607(4) 0.078(3) Uani 1 1 d . . . . .
H7 H -0.156834 0.783707 0.789507 0.093 Uiso 1 1 calc R U . . .
C8 C -0.0542(6) 0.7935(5) 0.7046(4) 0.0573(18) Uani 1 1 d . . . . .
H8 H -0.080184 0.847792 0.693955 0.069 Uiso 1 1 calc R U . . .
C9 C 0.5361(5) 0.6938(3) 0.6906(2) 0.0339(11) Uani 1 1 d . . . . .
H9A H 0.452822 0.701963 0.711512 0.041 Uiso 1 1 calc R U . . .
H9B H 0.585824 0.656113 0.719331 0.041 Uiso 1 1 calc R U . . .
C10 C 0.5989(5) 0.7748(3) 0.6826(3) 0.0326(11) Uani 1 1 d . . . . .
H10A H 0.689466 0.765101 0.675919 0.039 Uiso 1 1 calc R U . . .
H10B H 0.584589 0.805407 0.723003 0.039 Uiso 1 1 calc R U . . .
C11 C 0.4059(4) 0.5746(3) 0.6250(2) 0.0276(10) Uani 1 1 d . . . . .
C12 C 0.3855(5) 0.5383(3) 0.6865(3) 0.0384(12) Uani 1 1 d . . . . .
H12 H 0.431106 0.553881 0.722689 0.046 Uiso 1 1 calc R U . . .
C13 C 0.2983(6) 0.4788(4) 0.6959(3) 0.0440(14) Uani 1 1 d . . . . .
H13 H 0.285970 0.453540 0.738178 0.053 Uiso 1 1 calc R U . . .
C14 C 0.2304(5) 0.4570(4) 0.6439(3) 0.0431(14) Uani 1 1 d . . . . .
H14 H 0.170541 0.417009 0.650303 0.052 Uiso 1 1 calc R U . . .
C15 C 0.2494(6) 0.4932(4) 0.5825(3) 0.0420(14) Uani 1 1 d . . . . .
H15 H 0.203367 0.477701 0.546409 0.050 Uiso 1 1 calc R U . . .
C16 C 0.3360(5) 0.5526(3) 0.5733(3) 0.0317(11) Uani 1 1 d . . . . .
H16 H 0.347248 0.578225 0.531106 0.038 Uiso 1 1 calc R U . . .
C17 C 0.6658(4) 0.5893(3) 0.5980(2) 0.0274(10) Uani 1 1 d . . . . .
C18 C 0.6718(5) 0.5060(3) 0.6070(3) 0.0335(12) Uani 1 1 d . . . . .
H18 H 0.598653 0.478395 0.618563 0.040 Uiso 1 1 calc R U . . .
C19 C 0.7842(5) 0.4625(3) 0.5992(3) 0.0411(13) Uani 1 1 d . . . . .
H19 H 0.787386 0.405437 0.605855 0.049 Uiso 1 1 calc R U . . .
C20 C 0.8909(5) 0.5016(4) 0.5819(3) 0.0436(14) Uani 1 1 d . . . . .
H20 H 0.967346 0.471581 0.576932 0.052 Uiso 1 1 calc R U . . .
C21 C 0.8864(5) 0.5843(4) 0.5719(3) 0.0476(15) Uani 1 1 d . . . . .
H21 H 0.959781 0.611116 0.559419 0.057 Uiso 1 1 calc R U . . .
C22 C 0.7748(5) 0.6287(3) 0.5800(3) 0.0373(12) Uani 1 1 d . . . . .
H22 H 0.772426 0.685678 0.573384 0.045 Uiso 1 1 calc R U . . .
C23 C 0.6571(5) 0.9078(3) 0.5984(3) 0.0282(10) Uani 1 1 d . . . . .
C24 C 0.7565(5) 0.8926(3) 0.5553(3) 0.0352(12) Uani 1 1 d . . . . .
H24 H 0.758907 0.845901 0.529838 0.042 Uiso 1 1 calc R U . . .
C25 C 0.8522(5) 0.9454(3) 0.5494(3) 0.0401(13) Uani 1 1 d . . . . .
H25 H 0.919242 0.934992 0.519196 0.048 Uiso 1 1 calc R U . . .
C26 C 0.8514(5) 1.0131(3) 0.5868(3) 0.0413(13) Uani 1 1 d . . . . .
H26 H 0.917557 1.048863 0.582529 0.050 Uiso 1 1 calc R U . . .
C27 C 0.7543(5) 1.0280(3) 0.6303(3) 0.0398(13) Uani 1 1 d . . . . .
H27 H 0.753946 1.074000 0.656529 0.048 Uiso 1 1 calc R U . . .
C28 C 0.6572(5) 0.9767(3) 0.6360(3) 0.0364(12) Uani 1 1 d . . . . .
H28 H 0.589793 0.988132 0.665767 0.044 Uiso 1 1 calc R U . . .
C29 C 0.4043(5) 0.8963(3) 0.6431(3) 0.0309(11) Uani 1 1 d . . . . .
C30 C 0.3511(6) 0.8819(4) 0.7046(3) 0.0475(15) Uani 1 1 d . . . . .
H30 H 0.388143 0.842444 0.733922 0.057 Uiso 1 1 calc R U . . .
C31 C 0.2423(7) 0.9253(5) 0.7242(4) 0.067(2) Uani 1 1 d . . . . .
H31 H 0.203312 0.913691 0.765775 0.081 Uiso 1 1 calc R U . . .
C32 C 0.1929(7) 0.9851(5) 0.6820(4) 0.062(2) Uani 1 1 d . . . . .
H32 H 0.121349 1.016274 0.695482 0.074 Uiso 1 1 calc R U . . .
C33 C 0.2458(5) 0.9999(4) 0.6213(4) 0.0488(16) Uani 1 1 d . . . . .
H33 H 0.211381 1.041142 0.592731 0.059 Uiso 1 1 calc R U . . .
C34 C 0.3508(5) 0.9542(3) 0.6013(3) 0.0389(13) Uani 1 1 d . . . . .
H34 H 0.385676 0.963140 0.558437 0.047 Uiso 1 1 calc R U . . .
C35 C 0.4254(6) 0.7171(4) 0.4326(3) 0.0454(15) Uani 1 1 d . . . . .
H35 H 0.348735 0.688573 0.423146 0.054 Uiso 1 1 calc R U . . .
C36 C 0.5396(6) 0.6801(4) 0.4450(3) 0.0446(15) Uani 1 1 d . . . . .
H36 H 0.559900 0.620674 0.445296 0.054 Uiso 1 1 calc R U . . .
C37 C 0.6247(5) 0.7411(5) 0.4534(3) 0.0471(15) Uani 1 1 d . . . . .
H37 H 0.715849 0.732458 0.459876 0.057 Uiso 1 1 calc R U . . .
C38 C 0.5598(7) 0.8165(4) 0.4443(3) 0.0522(17) Uani 1 1 d . . . . .
H38 H 0.596462 0.870784 0.443812 0.063 Uiso 1 1 calc R U . . .
C39 C 0.4350(7) 0.8009(4) 0.4318(3) 0.0514(17) Uani 1 1 d . . . . .
H39 H 0.367498 0.842219 0.421146 0.062 Uiso 1 1 calc R U . . .
Ru2 Ru 0.97391(3) 0.25220(2) 0.96779(2) 0.02401(9) Uani 1 1 d . . . . .
P3 P 1.03177(11) 0.16011(7) 0.89083(6) 0.0239(3) Uani 1 1 d . . . . .
P4 P 1.04266(12) 0.34434(7) 0.88963(6) 0.0254(3) Uani 1 1 d . . . . .
N2 N 0.8069(4) 0.2634(2) 0.9256(2) 0.0292(9) Uani 1 1 d . . . . .
C40 C 0.7101(5) 0.2752(3) 0.9054(3) 0.0385(13) Uani 1 1 d . . . . .
C41 C 0.5845(5) 0.2970(4) 0.8824(4) 0.0533(18) Uani 1 1 d . . . . .
H41A H 0.580226 0.354967 0.868912 0.064 Uiso 1 1 calc R U . . .
H41B H 0.524493 0.289038 0.919574 0.064 Uiso 1 1 calc R U . . .
C42 C 0.5463(5) 0.2491(4) 0.8259(3) 0.0454(14) Uani 1 1 d . . . . .
C43 C 0.5869(6) 0.1698(4) 0.8179(3) 0.0496(15) Uani 1 1 d . . . . .
H43 H 0.649766 0.146451 0.845206 0.060 Uiso 1 1 calc R U . . .
C44 C 0.5378(7) 0.1241(5) 0.7708(3) 0.0600(18) Uani 1 1 d . . . . .
H44 H 0.566543 0.069567 0.766419 0.072 Uiso 1 1 calc R U . . .
C45 C 0.4481(7) 0.1566(7) 0.7305(3) 0.075(3) Uani 1 1 d . . . . .
H45 H 0.412689 0.124762 0.698871 0.090 Uiso 1 1 calc R U . . .
C46 C 0.4100(7) 0.2361(7) 0.7363(4) 0.074(3) Uani 1 1 d . . . . .
H46 H 0.350647 0.259805 0.706952 0.089 Uiso 1 1 calc R U . . .
C47 C 0.4562(6) 0.2823(5) 0.7838(4) 0.0547(18) Uani 1 1 d . . . . .
H47 H 0.426736 0.336671 0.787951 0.066 Uiso 1 1 calc R U . . .
C48 C 1.0484(5) 0.2129(3) 0.8095(2) 0.0310(11) Uani 1 1 d . . . . .
H48A H 1.098860 0.178569 0.779245 0.037 Uiso 1 1 calc R U . . .
H48B H 0.965832 0.223760 0.790396 0.037 Uiso 1 1 calc R U . . .
C49 C 1.1113(5) 0.2920(3) 0.8176(2) 0.0307(11) Uani 1 1 d . . . . .
H49A H 1.100977 0.327049 0.777478 0.037 Uiso 1 1 calc R U . . .
H49B H 1.201124 0.281013 0.823790 0.037 Uiso 1 1 calc R U . . .
C50 C 0.9215(4) 0.0827(3) 0.8763(3) 0.0284(10) Uani 1 1 d . . . . .
C51 C 0.8498(5) 0.0536(3) 0.9285(3) 0.0340(11) Uani 1 1 d . . . . .
H51 H 0.857046 0.074854 0.970759 0.041 Uiso 1 1 calc R U . . .
C52 C 0.7673(5) -0.0065(3) 0.9199(3) 0.0405(14) Uani 1 1 d . . . . .
H52 H 0.719156 -0.026769 0.956174 0.049 Uiso 1 1 calc R U . . .
C53 C 0.7552(6) -0.0369(4) 0.8584(4) 0.0457(15) Uani 1 1 d . . . . .
H53 H 0.698363 -0.077732 0.852380 0.055 Uiso 1 1 calc R U . . .
C54 C 0.8252(6) -0.0080(4) 0.8062(3) 0.0453(14) Uani 1 1 d . . . . .
H54 H 0.817445 -0.029641 0.764199 0.054 Uiso 1 1 calc R U . . .
C55 C 0.9076(5) 0.0528(3) 0.8140(3) 0.0369(12) Uani 1 1 d . . . . .
H55 H 0.954029 0.073620 0.777315 0.044 Uiso 1 1 calc R U . . .
C56 C 1.1781(4) 0.1016(3) 0.9017(2) 0.0257(10) Uani 1 1 d . . . . .
C57 C 1.2799(5) 0.1398(3) 0.9256(3) 0.0336(11) Uani 1 1 d . . . . .
H57 H 1.271251 0.194890 0.936445 0.040 Uiso 1 1 calc R U . . .
C58 C 1.3922(5) 0.0982(4) 0.9335(3) 0.0415(13) Uani 1 1 d . . . . .
H58 H 1.460298 0.124602 0.949984 0.050 Uiso 1 1 calc R U . . .
C59 C 1.4058(5) 0.0183(4) 0.9174(3) 0.0476(15) Uani 1 1 d . . . . .
H59 H 1.483135 -0.010468 0.922873 0.057 Uiso 1 1 calc R U . . .
C60 C 1.3077(6) -0.0194(4) 0.8935(4) 0.0499(16) Uani 1 1 d . . . . .
H60 H 1.317732 -0.074240 0.882110 0.060 Uiso 1 1 calc R U . . .
C61 C 1.1928(5) 0.0216(3) 0.8856(3) 0.0392(13) Uani 1 1 d . . . . .
H61 H 1.125181 -0.005412 0.869266 0.047 Uiso 1 1 calc R U . . .
C62 C 0.9170(5) 0.4121(3) 0.8591(3) 0.0306(11) Uani 1 1 d . . . . .
C63 C 0.8744(7) 0.4116(5) 0.7964(3) 0.059(2) Uani 1 1 d . . . . .
H63 H 0.914247 0.377461 0.765219 0.070 Uiso 1 1 calc R U . . .
C64 C 0.7735(8) 0.4609(6) 0.7788(4) 0.081(3) Uani 1 1 d . . . . .
H64 H 0.744359 0.460514 0.735264 0.097 Uiso 1 1 calc R U . . .
C65 C 0.7142(7) 0.5108(5) 0.8236(4) 0.066(2) Uani 1 1 d . . . . .
H65 H 0.644959 0.544469 0.810776 0.079 Uiso 1 1 calc R U . . .
C66 C 0.7552(6) 0.5116(4) 0.8861(3) 0.0466(15) Uani 1 1 d . . . . .
H66 H 0.715136 0.545988 0.917081 0.056 Uiso 1 1 calc R U . . .
C67 C 0.8559(5) 0.4618(3) 0.9039(3) 0.0362(12) Uani 1 1 d . . . . .
H67 H 0.883838 0.461588 0.947723 0.043 Uiso 1 1 calc R U . . .
C68 C 1.1658(5) 0.4136(3) 0.9039(3) 0.0294(11) Uani 1 1 d . . . . .
C69 C 1.2627(5) 0.3879(3) 0.9440(3) 0.0383(13) Uani 1 1 d . . . . .
H69 H 1.259594 0.337980 0.968385 0.046 Uiso 1 1 calc R U . . .
C70 C 1.3653(5) 0.4361(4) 0.9485(3) 0.0447(14) Uani 1 1 d . . . . .
H70 H 1.431478 0.418773 0.976115 0.054 Uiso 1 1 calc R U . . .
C71 C 1.3702(6) 0.5082(4) 0.9130(3) 0.0449(15) Uani 1 1 d . . . . .
H71 H 1.440256 0.540336 0.915666 0.054 Uiso 1 1 calc R U . . .
C72 C 1.2741(6) 0.5336(3) 0.8738(3) 0.0455(15) Uani 1 1 d . . . . .
H72 H 1.277790 0.583743 0.849726 0.055 Uiso 1 1 calc R U . . .
C73 C 1.1713(6) 0.4871(3) 0.8689(3) 0.0385(13) Uani 1 1 d . . . . .
H73 H 1.104991 0.505445 0.841653 0.046 Uiso 1 1 calc R U . . .
C74 C 0.9054(7) 0.2956(4) 1.0646(3) 0.0525(18) Uani 1 1 d . . . . .
H74 H 0.835739 0.336106 1.072609 0.063 Uiso 1 1 calc R U . . .
C75 C 1.0310(9) 0.3114(4) 1.0557(3) 0.062(2) Uani 1 1 d . . . . .
H75 H 1.066408 0.365940 1.055958 0.075 Uiso 1 1 calc R U . . .
C76 C 1.1014(6) 0.2371(5) 1.0505(3) 0.0537(18) Uani 1 1 d . . . . .
H76 H 1.193772 0.229983 1.047415 0.064 Uiso 1 1 calc R U . . .
C77 C 1.0167(6) 0.1760(4) 1.0575(3) 0.0442(14) Uani 1 1 d . . . . .
H77 H 1.037854 0.116682 1.058758 0.053 Uiso 1 1 calc R U . . .
C78 C 0.8976(6) 0.2119(4) 1.0652(3) 0.0458(15) Uani 1 1 d . . . . .
H78 H 0.819762 0.182079 1.072842 0.055 Uiso 1 1 calc R U . . .
P5 P 0.99601(13) 0.76135(8) 0.38875(7) 0.0317(3) Uani 1 1 d . . . . .
F1 F 1.0313(5) 0.8345(2) 0.3407(2) 0.0684(12) Uani 1 1 d . . . . .
F2 F 0.9306(5) 0.8205(3) 0.4383(2) 0.0756(13) Uani 1 1 d . . . . .
F3 F 0.8708(4) 0.7581(4) 0.3504(2) 0.0882(16) Uani 1 1 d . . . . .
F4 F 0.9545(6) 0.6886(3) 0.4358(2) 0.0945(18) Uani 1 1 d . . . . .
F5 F 1.0576(6) 0.7011(3) 0.3387(2) 0.0993(19) Uani 1 1 d . U . . .
F6 F 1.1188(4) 0.7665(4) 0.4262(3) 0.1040(19) Uani 1 1 d . U . . .
P6 P 0.50499(14) 0.74556(9) 0.89670(7) 0.0396(3) Uani 1 1 d D . . . .
F7 F 0.4165(6) 0.6939(4) 0.9463(3) 0.0736(17) Uani 0.710(4) 1 d D U P A 1
F8 F 0.4571(12) 0.8207(4) 0.9376(5) 0.118(3) Uani 0.710(4) 1 d D U P A 1
F9 F 0.6057(8) 0.7314(8) 0.9494(5) 0.130(4) Uani 0.710(4) 1 d D U P A 1
F10 F 0.5276(11) 0.6679(5) 0.8567(5) 0.115(3) Uani 0.710(4) 1 d D U P A 1
F11 F 0.3875(6) 0.7644(6) 0.8536(4) 0.102(3) Uani 0.710(4) 1 d D U P A 1
F12 F 0.5829(9) 0.7972(6) 0.8476(4) 0.112(3) Uani 0.710(4) 1 d D U P A 1
F7' F 0.3947(12) 0.7750(11) 0.9402(7) 0.0736(17) Uani 0.290(4) 1 d D . P A 2
F8' F 0.572(2) 0.8102(11) 0.9357(12) 0.118(3) Uani 0.290(4) 1 d D . P A 2
F9' F 0.590(2) 0.6779(12) 0.9293(14) 0.130(4) Uani 0.290(4) 1 d D . P A 2
F10' F 0.454(2) 0.6877(13) 0.8469(10) 0.115(3) Uani 0.290(4) 1 d D . P A 2
F11' F 0.4761(19) 0.8152(11) 0.8443(9) 0.102(3) Uani 0.290(4) 1 d D . P A 2
F12' F 0.6306(13) 0.7398(13) 0.8537(9) 0.112(3) Uani 0.290(4) 1 d D . P A 2

loop_
_atom_site_aniso_label
_atom_site_aniso_U_11
_atom_site_aniso_U_22
_atom_site_aniso_U_33
_atom_site_aniso_U_23
_atom_site_aniso_U_13
_atom_site_aniso_U_12
Ru1 0.02199(17) 0.02180(18) 0.02513(18) -0.00228(17) -0.00175(12) 0.00081(15)
P1 0.0248(6) 0.0229(6) 0.0273(6) -0.0016(5) -0.0027(5) 0.0019(5)
P2 0.0244(6) 0.0223(6) 0.0303(7) -0.0052(5) -0.0017(5) 0.0023(5)
N1 0.026(2) 0.024(2) 0.035(2) -0.0013(17) -0.0033(16) -0.0030(16)
C1 0.029(3) 0.034(3) 0.038(3) -0.001(2) -0.002(2) 0.002(2)
C2 0.027(3) 0.050(4) 0.055(4) 0.005(3) 0.006(2) 0.006(2)
C3 0.030(3) 0.051(3) 0.038(3) -0.007(3) -0.002(2) -0.001(3)
C4 0.071(5) 0.064(5) 0.040(4) 0.003(3) 0.003(3) 0.011(4)
C5 0.110(7) 0.087(7) 0.051(5) 0.020(4) 0.005(5) -0.002(6)
C6 0.079(6) 0.145(10) 0.035(4) 0.018(5) -0.005(4) -0.033(6)
C7 0.055(4) 0.137(9) 0.041(4) -0.011(5) 0.010(3) -0.008(5)
C8 0.037(3) 0.073(5) 0.062(5) -0.013(4) 0.004(3) 0.001(3)
C9 0.042(3) 0.038(3) 0.022(3) -0.002(2) -0.006(2) 0.002(2)
C10 0.035(3) 0.034(3) 0.029(3) -0.006(2) -0.012(2) 0.004(2)
C11 0.025(2) 0.026(2) 0.031(3) -0.001(2) -0.002(2) 0.0044(18)
C12 0.039(3) 0.040(3) 0.036(3) 0.002(2) -0.005(2) -0.004(2)
C13 0.051(4) 0.037(3) 0.043(3) 0.011(3) 0.006(3) -0.006(3)
C14 0.040(3) 0.034(3) 0.056(4) 0.002(3) 0.008(3) -0.007(2)
C15 0.039(3) 0.037(3) 0.051(4) -0.010(3) -0.003(3) -0.003(2)
C16 0.036(3) 0.028(3) 0.031(3) -0.002(2) -0.001(2) -0.001(2)
C17 0.024(2) 0.028(2) 0.029(3) -0.003(2) -0.007(2) 0.0047(19)
C18 0.030(3) 0.033(3) 0.037(3) -0.003(2) -0.003(2) 0.003(2)
C19 0.040(3) 0.030(3) 0.052(4) -0.003(3) -0.003(3) 0.008(2)
C20 0.031(3) 0.048(3) 0.052(4) -0.009(3) -0.009(3) 0.012(2)
C21 0.025(3) 0.052(4) 0.066(4) -0.005(3) -0.003(3) 0.000(2)
C22 0.028(3) 0.030(3) 0.054(4) -0.003(2) -0.004(2) 0.002(2)
C23 0.030(2) 0.021(2) 0.035(3) -0.0047(19) -0.008(2) -0.0014(18)
C24 0.038(3) 0.025(3) 0.043(3) -0.009(2) 0.003(2) -0.001(2)
C25 0.037(3) 0.038(3) 0.046(3) -0.005(3) 0.003(2) -0.003(2)
C26 0.040(3) 0.031(3) 0.054(4) 0.003(3) -0.007(3) -0.011(2)
C27 0.041(3) 0.029(3) 0.050(4) -0.010(2) -0.011(3) 0.000(2)
C28 0.036(3) 0.030(3) 0.044(3) -0.012(2) -0.003(2) 0.005(2)
C29 0.026(2) 0.029(3) 0.038(3) -0.013(2) -0.001(2) 0.0027(19)
C30 0.059(4) 0.049(4) 0.033(3) -0.011(3) 0.000(3) 0.014(3)
C31 0.057(4) 0.097(6) 0.046(4) -0.018(4) 0.017(3) 0.020(4)
C32 0.047(4) 0.066(5) 0.072(5) -0.022(4) 0.004(4) 0.020(4)
C33 0.033(3) 0.039(3) 0.073(5) -0.007(3) -0.003(3) 0.013(3)
C34 0.039(3) 0.032(3) 0.045(3) -0.001(2) 0.000(3) 0.003(2)
C35 0.048(4) 0.063(4) 0.027(3) -0.008(3) -0.003(3) -0.011(3)
C36 0.061(4) 0.039(3) 0.034(3) -0.014(3) 0.009(3) 0.008(3)
C37 0.032(3) 0.077(5) 0.033(3) -0.008(3) 0.007(2) -0.008(3)
C38 0.077(5) 0.046(4) 0.035(3) 0.005(3) 0.010(3) -0.031(3)
C39 0.063(4) 0.056(4) 0.032(3) 0.007(3) -0.001(3) 0.019(3)
Ru2 0.02361(18) 0.02423(19) 0.02402(19) -0.00276(16) -0.00005(13) 0.00214(16)
P3 0.0242(6) 0.0218(6) 0.0256(6) -0.0026(5) 0.0008(5) 0.0009(4)
P4 0.0275(6) 0.0220(6) 0.0263(6) -0.0012(5) -0.0017(5) 0.0028(5)
N2 0.026(2) 0.026(2) 0.036(2) -0.0069(17) 0.0013(16) 0.0010(16)
C40 0.035(3) 0.029(3) 0.052(3) -0.011(2) -0.004(2) 0.004(2)
C41 0.029(3) 0.042(3) 0.089(5) -0.015(3) -0.016(3) 0.010(3)
C42 0.026(3) 0.058(4) 0.052(3) 0.006(3) -0.004(2) 0.000(3)
C43 0.056(4) 0.054(4) 0.038(3) -0.007(3) -0.008(3) 0.006(3)
C44 0.066(5) 0.071(5) 0.044(4) -0.015(3) -0.002(3) -0.003(4)
C45 0.061(5) 0.136(8) 0.033(4) -0.034(4) -0.002(3) -0.009(5)
C46 0.044(4) 0.139(9) 0.039(4) 0.006(5) -0.006(3) -0.001(5)
C47 0.035(3) 0.067(5) 0.062(4) 0.007(3) -0.009(3) 0.005(3)
C48 0.040(3) 0.031(3) 0.022(2) -0.004(2) 0.000(2) 0.000(2)
C49 0.037(3) 0.030(3) 0.024(2) -0.002(2) 0.006(2) 0.003(2)
C50 0.026(2) 0.025(2) 0.035(3) -0.007(2) -0.004(2) 0.0045(18)
C51 0.035(3) 0.029(3) 0.038(3) 0.001(2) -0.001(2) -0.002(2)
C52 0.033(3) 0.034(3) 0.054(4) 0.009(3) 0.000(3) -0.005(2)
C53 0.036(3) 0.031(3) 0.071(4) 0.002(3) -0.016(3) -0.004(2)
C54 0.051(4) 0.037(3) 0.049(4) -0.013(3) -0.013(3) -0.002(3)
C55 0.036(3) 0.036(3) 0.040(3) -0.004(2) 0.000(2) -0.001(2)
C56 0.020(2) 0.026(2) 0.030(3) 0.0009(19) 0.0030(19) 0.0031(18)
C57 0.030(3) 0.030(3) 0.041(3) 0.000(2) 0.003(2) -0.003(2)
C58 0.029(3) 0.051(4) 0.045(3) -0.001(3) 0.002(2) -0.003(2)
C59 0.030(3) 0.052(4) 0.059(4) -0.001(3) 0.004(3) 0.016(3)
C60 0.043(3) 0.036(3) 0.070(5) -0.011(3) -0.004(3) 0.015(3)
C61 0.028(3) 0.034(3) 0.056(4) -0.008(3) -0.002(3) 0.005(2)
C62 0.032(3) 0.024(2) 0.035(3) 0.003(2) -0.003(2) 0.0023(19)
C63 0.064(4) 0.076(5) 0.034(3) -0.006(3) -0.007(3) 0.034(4)
C64 0.088(6) 0.114(7) 0.037(4) -0.006(4) -0.026(4) 0.048(6)
C65 0.058(4) 0.074(5) 0.060(5) 0.011(4) -0.007(4) 0.034(4)
C66 0.040(3) 0.047(4) 0.052(4) -0.003(3) -0.003(3) 0.014(3)
C67 0.036(3) 0.034(3) 0.038(3) -0.005(2) -0.005(2) 0.009(2)
C68 0.029(2) 0.023(2) 0.037(3) -0.005(2) 0.000(2) -0.0027(19)
C69 0.038(3) 0.033(3) 0.045(3) -0.003(2) -0.006(3) 0.000(2)
C70 0.034(3) 0.042(3) 0.060(4) -0.014(3) -0.007(3) -0.003(2)
C71 0.034(3) 0.036(3) 0.066(4) -0.016(3) 0.008(3) -0.014(2)
C72 0.056(4) 0.024(3) 0.057(4) -0.006(3) 0.014(3) -0.010(3)
C73 0.042(3) 0.034(3) 0.039(3) 0.002(2) 0.002(3) 0.004(2)
C74 0.065(4) 0.058(4) 0.033(3) -0.016(3) 0.000(3) 0.026(4)
C75 0.109(7) 0.051(4) 0.030(3) -0.006(3) -0.009(4) -0.029(4)
C76 0.040(3) 0.098(6) 0.023(3) 0.002(3) -0.004(2) -0.002(3)
C77 0.058(4) 0.047(3) 0.026(3) 0.005(3) -0.002(3) 0.006(3)
C78 0.045(3) 0.065(4) 0.027(3) 0.002(3) 0.007(3) -0.005(3)
P5 0.0349(7) 0.0285(7) 0.0315(7) -0.0048(5) 0.0020(5) 0.0023(5)
F1 0.102(3) 0.054(2) 0.052(2) 0.0033(19) -0.001(2) -0.034(2)
F2 0.095(3) 0.069(3) 0.061(3) -0.023(2) 0.017(2) 0.022(2)
F3 0.066(3) 0.137(5) 0.065(3) 0.005(3) -0.019(2) -0.040(3)
F4 0.168(6) 0.047(3) 0.068(3) 0.019(2) 0.006(3) -0.022(3)
F5 0.150(5) 0.078(3) 0.064(3) -0.018(2) 0.018(3) 0.052(3)
F6 0.048(2) 0.185(6) 0.079(3) 0.006(4) -0.022(2) -0.005(3)
P6 0.0427(8) 0.0300(7) 0.0463(8) -0.0001(7) -0.0120(6) 0.0018(7)
F7 0.067(3) 0.094(4) 0.060(3) -0.003(3) 0.017(3) -0.021(3)
F8 0.185(8) 0.054(4) 0.118(6) -0.028(4) -0.025(6) 0.003(5)
F9 0.087(4) 0.173(8) 0.130(6) 0.036(6) -0.067(4) -0.015(5)
F10 0.158(7) 0.067(4) 0.115(5) -0.021(4) 0.059(6) 0.015(5)
F11 0.067(4) 0.149(7) 0.090(4) 0.013(4) -0.033(4) 0.013(4)
F12 0.128(6) 0.115(6) 0.096(5) 0.049(5) -0.004(4) -0.080(5)
F7' 0.067(3) 0.094(4) 0.060(3) -0.003(3) 0.017(3) -0.021(3)
F8' 0.185(8) 0.054(4) 0.118(6) -0.028(4) -0.025(6) 0.003(5)
F9' 0.087(4) 0.173(8) 0.130(6) 0.036(6) -0.067(4) -0.015(5)
F10' 0.158(7) 0.067(4) 0.115(5) -0.021(4) 0.059(6) 0.015(5)
F11' 0.067(4) 0.149(7) 0.090(4) 0.013(4) -0.033(4) 0.013(4)
F12' 0.128(6) 0.115(6) 0.096(5) 0.049(5) -0.004(4) -0.080(5)

loop_
_atom_type_symbol
_atom_type_description
_atom_type_scat_dispersion_real
_atom_type_scat_dispersion_imag
_atom_type_scat_source
C C 0.0033 0.0016 'International Tables Vol C Tables 4.2.6.8 and 6.1.1.4'
H H 0.0000 0.0000 'International Tables Vol C Tables 4.2.6.8 and 6.1.1.4'
N N 0.0061 0.0033 'International Tables Vol C Tables 4.2.6.8 and 6.1.1.4'
F F 0.0171 0.0103 'International Tables Vol C Tables 4.2.6.8 and 6.1.1.4'
P P 0.1023 0.0942 'International Tables Vol C Tables 4.2.6.8 and 6.1.1.4'
Ru Ru -1.2594 0.8363 'International Tables Vol C Tables 4.2.6.8 and 6.1.1.4'

loop_
_geom_angle_atom_site_label_1
_geom_angle_atom_site_label_2
_geom_angle_atom_site_label_3
_geom_angle
N1 Ru1 C37 154.40(19)
N1 Ru1 C36 124.3(2)
C37 Ru1 C36 37.5(2)
N1 Ru1 C35 93.7(2)
C37 Ru1 C35 61.8(2)
C36 Ru1 C35 36.2(2)
N1 Ru1 C38 126.1(2)
C37 Ru1 C38 37.4(3)
C36 Ru1 C38 62.1(2)
C35 Ru1 C38 61.7(2)
N1 Ru1 C39 94.0(2)
C37 Ru1 C39 62.2(2)
C36 Ru1 C39 61.4(2)
C35 Ru1 C39 36.7(2)
C38 Ru1 C39 37.2(3)
N1 Ru1 P1 89.99(12)
C37 Ru1 P1 107.90(19)
C36 Ru1 P1 96.82(17)
C35 Ru1 P1 119.17(18)
C38 Ru1 P1 143.7(2)
C39 Ru1 P1 155.76(19)
N1 Ru1 P2 88.16(12)
C37 Ru1 P2 111.33(17)
C36 Ru1 P2 147.47(19)
C35 Ru1 P2 156.84(18)
C38 Ru1 P2 98.85(18)
C39 Ru1 P2 120.1(2)
P1 Ru1 P2 83.87(5)
C17 P1 C11 102.9(2)
C17 P1 C9 104.5(2)
C11 P1 C9 103.1(2)
C17 P1 Ru1 116.81(17)
C11 P1 Ru1 117.52(16)
C9 P1 Ru1 110.47(18)
C23 P2 C29 102.9(2)
C23 P2 C10 100.1(2)
C29 P2 C10 106.6(3)
C23 P2 Ru1 122.88(18)
C29 P2 Ru1 112.45(17)
C10 P2 Ru1 110.28(17)
C1 N1 Ru1 172.8(4)
N1 C1 C2 177.0(6)
C1 C2 C3 113.2(5)
C4 C3 C8 118.7(6)
C4 C3 C2 122.3(5)
C8 C3 C2 118.8(6)
C3 C4 C5 120.7(7)
C4 C5 C6 120.8(9)
C5 C6 C7 119.4(8)
C8 C7 C6 119.7(8)
C7 C8 C3 120.6(8)
C10 C9 P1 109.6(4)
C9 C10 P2 110.4(3)
C12 C11 C16 118.7(5)
C12 C11 P1 122.3(4)
C16 C11 P1 118.9(4)
C11 C12 C13 120.6(5)
C14 C13 C12 119.9(5)
C13 C14 C15 119.9(5)
C14 C15 C16 120.0(6)
C11 C16 C15 120.8(5)
C18 C17 C22 118.7(5)
C18 C17 P1 122.9(4)
C22 C17 P1 118.4(4)
C17 C18 C19 120.5(5)
C20 C19 C18 120.4(6)
C19 C20 C21 119.9(5)
C20 C21 C22 120.3(6)
C21 C22 C17 120.1(5)
C24 C23 C28 118.5(5)
C24 C23 P2 120.6(4)
C28 C23 P2 120.7(4)
C25 C24 C23 120.2(5)
C26 C25 C24 120.8(6)
C27 C26 C25 119.5(5)
C26 C27 C28 120.4(5)
C27 C28 C23 120.6(5)
C34 C29 C30 119.4(5)
C34 C29 P2 118.0(4)
C30 C29 P2 122.3(4)
C29 C30 C31 120.4(6)
C32 C31 C30 119.0(7)
C33 C32 C31 120.8(6)
C32 C33 C34 119.7(6)
C29 C34 C33 120.7(6)
C36 C35 C39 109.4(6)
C36 C35 Ru1 71.9(3)
C39 C35 Ru1 72.0(4)
C35 C36 C37 108.1(6)
C35 C36 Ru1 71.9(3)
C37 C36 Ru1 70.5(3)
C38 C37 C36 107.5(5)
C38 C37 Ru1 72.1(3)
C36 C37 Ru1 72.0(3)
C37 C38 C39 107.4(6)
C37 C38 Ru1 70.5(3)
C39 C38 Ru1 71.7(4)
C35 C39 C38 107.6(6)
C35 C39 Ru1 71.3(4)
C38 C39 Ru1 71.1(4)
N2 Ru2 C75 127.2(3)
N2 Ru2 C76 155.4(2)
C75 Ru2 C76 37.7(3)
N2 Ru2 C78 94.4(2)
C75 Ru2 C78 61.0(3)
C76 Ru2 C78 61.7(2)
N2 Ru2 C74 95.0(2)
C75 Ru2 C74 36.9(3)
C76 Ru2 C74 62.7(2)
C78 Ru2 C74 36.7(2)
N2 Ru2 C77 125.1(2)
C75 Ru2 C77 61.4(3)
C76 Ru2 C77 36.8(3)
C78 Ru2 C77 36.7(2)
C74 Ru2 C77 61.7(2)
N2 Ru2 P3 87.78(12)
C75 Ru2 P3 144.9(2)
C76 Ru2 P3 108.8(2)
C78 Ru2 P3 120.46(19)
C74 Ru2 P3 157.1(2)
C77 Ru2 P3 98.23(17)
N2 Ru2 P4 87.61(13)
C75 Ru2 P4 98.61(19)
C76 Ru2 P4 111.55(19)
C78 Ru2 P4 155.50(19)
C74 Ru2 P4 118.8(2)
C77 Ru2 P4 147.24(18)
P3 Ru2 P4 84.00(4)
C50 P3 C56 103.1(2)
C50 P3 C48 103.2(2)
C56 P3 C48 105.1(2)
C50 P3 Ru2 116.72(17)
C56 P3 Ru2 118.01(17)
C48 P3 Ru2 109.21(17)
C62 P4 C68 102.9(2)
C62 P4 C49 106.8(2)
C68 P4 C49 99.9(2)
C62 P4 Ru2 112.17(18)
C68 P4 Ru2 123.13(18)
C49 P4 Ru2 110.28(17)
C40 N2 Ru2 173.9(4)
N2 C40 C41 175.0(6)
C40 C41 C42 114.1(5)
C43 C42 C47 117.9(7)
C43 C42 C41 122.5(5)
C47 C42 C41 119.2(6)
C44 C43 C42 121.2(6)
C45 C44 C43 120.5(8)
C44 C45 C46 119.0(7)
C45 C46 C47 121.3(7)
C46 C47 C42 120.0(8)
C49 C48 P3 109.0(3)
C48 C49 P4 110.3(3)
C51 C50 C55 119.3(5)
C51 C50 P3 118.8(4)
C55 C50 P3 121.9(4)
C50 C51 C52 120.6(5)
C53 C52 C51 120.0(6)
C54 C53 C52 119.9(6)
C53 C54 C55 120.8(6)
C54 C55 C50 119.4(6)
C61 C56 C57 118.8(5)
C61 C56 P3 122.3(4)
C57 C56 P3 118.9(4)
C58 C57 C56 120.7(5)
C57 C58 C59 120.0(6)
C60 C59 C58 119.8(5)
C59 C60 C61 121.0(6)
C56 C61 C60 119.7(6)
C63 C62 C67 118.9(5)
C63 C62 P4 123.6(4)
C67 C62 P4 117.3(4)
C62 C63 C64 119.8(6)
C63 C64 C65 120.9(6)
C66 C65 C64 120.0(6)
C65 C66 C67 119.2(6)
C66 C67 C62 121.3(5)
C69 C68 C73 119.5(5)
C69 C68 P4 119.3(4)
C73 C68 P4 120.7(4)
C68 C69 C70 119.8(5)
C71 C70 C69 120.2(6)
C72 C71 C70 120.0(5)
C71 C72 C73 120.9(6)
C72 C73 C68 119.7(6)
C78 C74 C75 106.5(6)
C78 C74 Ru2 71.4(4)
C75 C74 Ru2 70.5(4)
C74 C75 C76 109.4(6)
C74 C75 Ru2 72.6(4)
C76 C75 Ru2 71.6(4)
C77 C76 C75 106.3(6)
C77 C76 Ru2 72.3(3)
C75 C76 Ru2 70.7(4)
C76 C77 C78 108.4(6)
C76 C77 Ru2 70.9(3)
C78 C77 Ru2 71.2(3)
C74 C78 C77 109.4(6)
C74 C78 Ru2 72.0(4)
C77 C78 Ru2 72.1(3)
F6 P5 F2 89.2(3)
F6 P5 F5 92.4(3)
F2 P5 F5 178.3(3)
F6 P5 F1 91.3(3)
F2 P5 F1 91.0(3)
F5 P5 F1 89.7(3)
F6 P5 F4 91.1(3)
F2 P5 F4 88.3(3)
F5 P5 F4 90.9(3)
F1 P5 F4 177.4(3)
F6 P5 F3 178.8(4)
F2 P5 F3 90.1(3)
F5 P5 F3 88.3(3)
F1 P5 F3 87.7(3)
F4 P5 F3 89.8(3)
F12 P6 F9 96.8(6)
F7' P6 F10' 107.1(12)
F12 P6 F10 93.1(6)
F9 P6 F10 100.4(6)
F7' P6 F9' 114.8(14)
F10' P6 F9' 93.2(14)
F7' P6 F11' 90.7(11)
F10' P6 F11' 86.5(13)
F9' P6 F11' 153.3(14)
F12 P6 F11 89.7(5)
F9 P6 F11 170.0(6)
F10 P6 F11 86.7(6)
F7' P6 F8' 81.2(12)
F10' P6 F8' 169.2(14)
F9' P6 F8' 89.4(13)
F11' P6 F8' 86.5(12)
F12 P6 F8 93.7(6)
F9 P6 F8 86.2(6)
F10 P6 F8 169.9(6)
F11 P6 F8 85.8(5)
F7' P6 F12' 164.2(11)
F10' P6 F12' 85.8(12)
F9' P6 F12' 72.6(14)
F11' P6 F12' 80.8(11)
F8' P6 F12' 85.0(13)
F12 P6 F7 176.7(5)
F9 P6 F7 86.2(5)
F10 P6 F7 87.7(4)
F11 P6 F7 87.1(4)
F8 P6 F7 85.2(5)

loop_
_geom_bond_atom_site_label_1
_geom_bond_atom_site_label_2
_geom_bond_distance
Ru1 N1 2.019(4)
Ru1 C37 2.195(5)
Ru1 C36 2.215(6)
Ru1 C35 2.216(6)
Ru1 C38 2.217(6)
Ru1 C39 2.224(6)
Ru1 P1 2.2874(13)
Ru1 P2 2.3016(13)
P1 C17 1.831(5)
P1 C11 1.833(5)
P1 C9 1.840(5)
P2 C23 1.830(5)
P2 C29 1.834(5)
P2 C10 1.848(5)
N1 C1 1.132(6)
C1 C2 1.470(7)
C2 C3 1.510(8)
C3 C4 1.370(10)
C3 C8 1.404(9)
C4 C5 1.374(11)
C5 C6 1.381(14)
C6 C7 1.383(14)
C7 C8 1.379(11)
C9 C10 1.535(7)
C11 C12 1.384(7)
C11 C16 1.385(7)
C12 C13 1.399(8)
C13 C14 1.377(9)
C14 C15 1.379(9)
C15 C16 1.393(8)
C17 C18 1.386(7)
C17 C22 1.404(7)
C18 C19 1.393(7)
C19 C20 1.377(9)
C20 C21 1.379(9)
C21 C22 1.393(8)
C23 C24 1.386(7)
C23 C28 1.405(7)
C24 C25 1.385(8)
C25 C26 1.384(8)
C26 C27 1.372(9)
C27 C28 1.381(8)
C29 C34 1.376(8)
C29 C30 1.378(8)
C30 C31 1.406(9)
C31 C32 1.386(11)
C32 C33 1.364(10)
C33 C34 1.395(8)
C35 C36 1.378(9)
C35 C39 1.400(9)
C36 C37 1.419(9)
C37 C38 1.415(10)
C38 C39 1.417(10)
Ru2 N2 2.020(4)
Ru2 C75 2.196(6)
Ru2 C76 2.207(6)
Ru2 C78 2.215(6)
Ru2 C74 2.222(6)
Ru2 C77 2.226(6)
Ru2 P3 2.2889(13)
Ru2 P4 2.2925(14)
P3 C50 1.831(5)
P3 C56 1.831(5)
P3 C48 1.850(5)
P4 C62 1.830(5)
P4 C68 1.835(5)
P4 C49 1.854(5)
N2 C40 1.140(7)
C40 C41 1.473(8)
C41 C42 1.503(9)
C42 C43 1.383(9)
C42 C47 1.395(8)
C43 C44 1.381(9)
C44 C45 1.367(11)
C45 C46 1.373(13)
C46 C47 1.379(11)
C48 C49 1.524(7)
C50 C51 1.381(8)
C50 C55 1.396(7)
C51 C52 1.389(8)
C52 C53 1.380(9)
C53 C54 1.369(9)
C54 C55 1.393(8)
C56 C61 1.382(7)
C56 C57 1.404(7)
C57 C58 1.379(8)
C58 C59 1.381(9)
C59 C60 1.367(9)
C60 C61 1.398(8)
C62 C63 1.370(8)
C62 C67 1.388(7)
C63 C64 1.380(9)
C64 C65 1.381(11)
C65 C66 1.361(10)
C66 C67 1.385(7)
C68 C69 1.388(7)
C68 C73 1.391(7)
C69 C70 1.402(8)
C70 C71 1.375(9)
C71 C72 1.369(9)
C72 C73 1.391(8)
C74 C78 1.396(9)
C74 C75 1.398(11)
C75 C76 1.424(11)
C76 C77 1.398(10)
C77 C78 1.400(9)
P5 F6 1.558(5)
P5 F2 1.568(4)
P5 F5 1.570(4)
P5 F1 1.580(4)
P5 F4 1.583(5)
P5 F3 1.586(4)
P6 F7' 1.538(9)
P6 F12 1.545(6)
P6 F9 1.555(6)
P6 F10' 1.557(10)
P6 F10 1.559(6)
P6 F9' 1.560(10)
P6 F11' 1.568(9)
P6 F11 1.577(5)
P6 F8' 1.577(9)
P6 F8 1.587(7)
P6 F12' 1.593(10)
P6 F7 1.617(5)
